data_4022635
loop_
_publ_author_name
'Pascale Cividino'
'Sandrine Py'
'Philippe Delair'
'Andrew E. Greene'

_publ_section_title
;
 1-(2,4,6-Triisopropylphenyl)ethylamine: A New Chiral Auxiliary
 for the Asymmetric Synthesis of \g-Amino Acid Derivatives
;
_journal_name_full 'Journal of Organic Chemistry'
_journal_page_first 485
_journal_page_last 493
_journal_paper_doi 10.1021/jo061976i
_journal_volume 72
_journal_year 2007
_chemical_formula_moiety 'C27 H47 N O3 '
_chemical_formula_sum 'C27 H47 N O3'
_chemical_formula_weight 433.67
_space_group_IT_number 29
_symmetry_cell_setting orthorhombic
_symmetry_Int_Tables_number 29
_symmetry_space_group_name_Hall 'P 2c -2ac'
_symmetry_space_group_name_H-M 'P c a 21'
_audit_creation_date 19103-01-14
_audit_creation_method 'by teXsan v1.8'
_cell_angle_alpha 90
_cell_angle_beta 90
_cell_angle_gamma 90
_cell_formula_units_Z 4
_cell_length_a 11.4084(9)
_cell_length_b 13.9228(4)
_cell_length_c 18.075(1)
_cell_measurement_reflns_used 0
_cell_measurement_temperature 293
_cell_measurement_theta_max 0.0
_cell_measurement_theta_min 0.0
_cell_volume 2870.9(2)
_computing_cell_refinement 'Enraf-Nonius Kappa CCD'
_computing_data_collection 'Enraf-Nonius Kappa CCD'
_computing_data_reduction 'teXsan (MSC, 1992-1997)'
_computing_publication_material 'teXsan (MSC, 1992-1997)'
_computing_structure_refinement 'teXsan (MSC, 1992-1997)'
_computing_structure_solution 'SIR 92'
_diffrn_ambient_temperature 293
_diffrn_measurement_device_type 'Enraf-Nonius Kappa CCD'
_diffrn_measurement_method 'phi and omega scans'
_diffrn_orient_matrix_UB_11 0.00000
_diffrn_orient_matrix_UB_12 0.00000
_diffrn_orient_matrix_UB_13 0.00000
_diffrn_orient_matrix_UB_21 0.00000
_diffrn_orient_matrix_UB_22 0.00000
_diffrn_orient_matrix_UB_23 0.00000
_diffrn_orient_matrix_UB_31 0.00000
_diffrn_orient_matrix_UB_32 0.00000
_diffrn_orient_matrix_UB_33 0.00000
_diffrn_radiation_detector CCD
_diffrn_radiation_monochromator graphite
_diffrn_radiation_source 'X-ray tube'
_diffrn_radiation_type 'Mo K\a'
_diffrn_radiation_wavelength 0.7107
_diffrn_reflns_av_R_equivalents 0.10077
_diffrn_reflns_av_sigmaI/netI 0.060
_diffrn_reflns_limit_h_max 16
_diffrn_reflns_limit_h_min -17
_diffrn_reflns_limit_k_max 13
_diffrn_reflns_limit_k_min -13
_diffrn_reflns_limit_l_max 22
_diffrn_reflns_limit_l_min -20
_diffrn_reflns_number 19169
_diffrn_reflns_reduction_process 'Lp corrections applied'
_diffrn_reflns_theta_max 27.49
_diffrn_reflns_theta_min 1.46
_diffrn_standards_decay_% 0.00
_diffrn_standards_interval_count 0
_diffrn_standards_number 0
_exptl_absorpt_coefficient_mu 0.064
_exptl_absorpt_correction_type none
_exptl_crystal_colour colorless
_exptl_crystal_density_diffrn 1.003
_exptl_crystal_density_meas ?
_exptl_crystal_description prism
_exptl_crystal_F_000 960.00
_exptl_crystal_size_max 0.32
_exptl_crystal_size_mid 0.22
_exptl_crystal_size_min 0.14
_refine_diff_density_max 0.51
_refine_diff_density_min -0.26
_refine_ls_extinction_method none
_refine_ls_goodness_of_fit_all 1.887
_refine_ls_goodness_of_fit_ref 1.887
_refine_ls_hydrogen_treatment noref
_refine_ls_matrix_type full
_refine_ls_number_constraints 0
_refine_ls_number_parameters 280
_refine_ls_number_reflns 1883
_refine_ls_number_restraints 0
_refine_ls_R_factor_all 0.0701
_refine_ls_R_factor_gt 0.0701
_refine_ls_shift/su_max 0.0937
_refine_ls_shift/su_mean 0.0000
_refine_ls_structure_factor_coef F
_refine_ls_weighting_details 'w = 1/[\s^2^(Fo) + 0.00078|Fo|^2^]'
_refine_ls_weighting_scheme sigma
_refine_ls_wR_factor_all 0.0822
_refine_ls_wR_factor_ref 0.0822
_reflns_number_gt 1883
_reflns_number_total 3170
_reflns_threshold_expression I>1.20\s(I)
_cod_data_source_file jo061976isi20060925_123848.cif
_cod_data_source_block Geraldine3
_cod_original_sg_symbol_H-M 'P c a 21   '
_cod_original_formula_sum 'C27 H47 N O3 '
_cod_database_code 4022635

loop_
_symmetry_equiv_pos_as_xyz
'   +x,   +y,   +z'
'   -x,   -y,1/2+z'
'1/2-x,   +y,1/2+z'
'1/2+x,   -y,   +z'

loop_
_atom_site_label
_atom_site_fract_x
_atom_site_fract_y
_atom_site_fract_z
_atom_site_U_iso_or_equiv
_atom_site_occupancy
_atom_site_adp_type
_atom_site_calc_flag
O(1) 0.0371(2) 0.3011(1) 0.3192(1) 0.0510(6) 1.000 Uani d
O(2) -0.2742(2) 0.5528(2) 0.3265(2) 0.0699(7) 1.000 Uani d
O(3) -0.1155(2) 0.6310(2) 0.2871(2) 0.0651(7) 1.000 Uani d
N(1) -0.0727(2) 0.3340(2) 0.2840(2) 0.0417(6) 1.000 Uani d
C(1) -0.1066(4) 0.7784(3) 0.2234(3) 0.089(1) 1.000 Uani d
C(2) -0.1829(3) 0.6959(3) 0.2431(3) 0.073(1) 1.000 Uani d
C(3) -0.1688(3) 0.5634(2) 0.3263(2) 0.0463(7) 1.000 Uani d
C(4) -0.0834(3) 0.5055(2) 0.3696(2) 0.0498(8) 1.000 Uani d
C(5) -0.1280(3) 0.4116(2) 0.4009(2) 0.0530(9) 1.000 Uani d
C(6) -0.1612(3) 0.3350(2) 0.3442(2) 0.0440(8) 1.000 Uani d
C(7) -0.1818(3) 0.2369(2) 0.3811(2) 0.0532(9) 1.000 Uani d
C(8) -0.2738(4) 0.2329(3) 0.4426(2) 0.074(1) 1.000 Uani d
C(9) -0.3918(4) 0.2610(5) 0.4148(4) 0.130(2) 1.000 Uani d
C(10) -0.2767(6) 0.1333(4) 0.4770(3) 0.123(2) 1.000 Uani d
C(11) -0.0954(3) 0.2620(2) 0.2251(2) 0.0446(8) 1.000 Uani d
C(12) -0.2179(3) 0.2770(3) 0.1900(2) 0.063(1) 1.000 Uani d
C(13) 0.0015(3) 0.2616(2) 0.1663(2) 0.0427(7) 1.000 Uani d
C(14) 0.0318(3) 0.3447(2) 0.1258(2) 0.0417(7) 1.000 Uani d
C(15) 0.1167(3) 0.3380(2) 0.0703(2) 0.0511(9) 1.000 Uani d
C(16) 0.1716(3) 0.2540(2) 0.0524(2) 0.0535(8) 1.000 Uani d
C(17) 0.1391(3) 0.1718(2) 0.0917(2) 0.0550(9) 1.000 Uani d
C(18) 0.0566(3) 0.1736(2) 0.1483(2) 0.0541(9) 1.000 Uani d
C(19) 0.0289(4) 0.0783(2) 0.1882(3) 0.112(1) 1.000 Uani d
C(20) 0.031(1) -0.0060(5) 0.1283(5) 0.210(3) 1.000 Uani d
C(21) 0.1085(8) 0.0491(6) 0.2413(5) 0.309(3) 1.000 Uani d
C(22) 0.2604(4) 0.2485(3) -0.0112(3) 0.084(1) 1.000 Uani d
C(23) 0.2297(6) 0.1771(5) -0.0685(3) 0.142(2) 1.000 Uani d
C(24) 0.3822(5) 0.2319(5) 0.0162(3) 0.113(2) 1.000 Uani d
C(25) -0.0229(3) 0.4436(2) 0.1378(2) 0.0488(8) 1.000 Uani d
C(26) 0.0691(3) 0.5198(3) 0.1550(3) 0.071(1) 1.000 Uani d
C(27) -0.0980(3) 0.4740(3) 0.0710(2) 0.065(1) 1.000 Uani d
H(1) 0.0631 0.3707 0.3102 0.100 1.000 Uiso c
H(2) -0.1499 0.8229 0.1944 0.106 1.000 Uiso c
H(3) -0.0801 0.8090 0.2673 0.106 1.000 Uiso c
H(4) -0.0412 0.7560 0.1958 0.106 1.000 Uiso c
H(5) -0.2090 0.6644 0.1994 0.087 1.000 Uiso c
H(6) -0.2488 0.7178 0.2705 0.087 1.000 Uiso c
H(7) -0.0190 0.4913 0.3381 0.060 1.000 Uiso c
H(8) -0.0574 0.5438 0.4099 0.060 1.000 Uiso c
H(9) -0.1955 0.4251 0.4298 0.064 1.000 Uiso c
H(10) -0.0683 0.3857 0.4317 0.064 1.000 Uiso c
H(11) -0.2335 0.3541 0.3227 0.053 1.000 Uiso c
H(12) -0.2052 0.1931 0.3436 0.064 1.000 Uiso c
H(13) -0.1093 0.2166 0.4017 0.064 1.000 Uiso c
H(14) -0.2516 0.2773 0.4799 0.088 1.000 Uiso c
H(15) -0.4145 0.2190 0.3759 0.156 1.000 Uiso c
H(16) -0.3892 0.3251 0.3968 0.156 1.000 Uiso c
H(17) -0.4472 0.2568 0.4539 0.156 1.000 Uiso c
H(18) -0.2944 0.0871 0.4400 0.148 1.000 Uiso c
H(19) -0.2024 0.1192 0.4982 0.148 1.000 Uiso c
H(20) -0.3351 0.1313 0.5145 0.148 1.000 Uiso c
H(21) -0.0955 0.2005 0.2479 0.053 1.000 Uiso c
H(22) -0.2319 0.2282 0.1544 0.076 1.000 Uiso c
H(23) -0.2761 0.2740 0.2275 0.076 1.000 Uiso c
H(24) -0.2207 0.3381 0.1666 0.076 1.000 Uiso c
H(25) 0.1372 0.3945 0.0438 0.061 1.000 Uiso c
H(26) 0.1749 0.1124 0.0792 0.066 1.000 Uiso c
H(27) -0.0469 0.0822 0.2097 0.135 1.000 Uiso c
H(28) -0.0261 0.0068 0.0911 0.252 1.000 Uiso c
H(29) 0.0129 -0.0653 0.1517 0.252 1.000 Uiso c
H(30) 0.1062 -0.0096 0.1063 0.252 1.000 Uiso c
H(31) 0.1851 0.0485 0.2207 0.371 1.000 Uiso c
H(32) 0.1063 0.0923 0.2820 0.371 1.000 Uiso c
H(33) 0.0888 -0.0136 0.2578 0.371 1.000 Uiso c
H(34) 0.2602 0.3096 -0.0346 0.101 1.000 Uiso c
H(35) 0.1551 0.1921 -0.0887 0.171 1.000 Uiso c
H(36) 0.2274 0.1148 -0.0470 0.171 1.000 Uiso c
H(37) 0.2870 0.1783 -0.1066 0.171 1.000 Uiso c
H(38) 0.4344 0.2283 -0.0247 0.136 1.000 Uiso c
H(39) 0.4049 0.2835 0.0475 0.136 1.000 Uiso c
H(40) 0.3850 0.1735 0.0432 0.136 1.000 Uiso c
H(41) -0.0734 0.4391 0.1795 0.059 1.000 Uiso c
H(42) 0.1212 0.5257 0.1142 0.085 1.000 Uiso c
H(43) 0.0316 0.5797 0.1636 0.085 1.000 Uiso c
H(44) 0.1120 0.5015 0.1978 0.085 1.000 Uiso c
H(45) -0.1581 0.4280 0.0632 0.078 1.000 Uiso c
H(46) -0.0499 0.4779 0.0282 0.078 1.000 Uiso c
H(47) -0.1322 0.5350 0.0805 0.078 1.000 Uiso c

loop_
_atom_site_aniso_label
_atom_site_aniso_U_11
_atom_site_aniso_U_22
_atom_site_aniso_U_33
_atom_site_aniso_U_12
_atom_site_aniso_U_13
_atom_site_aniso_U_23
O(1) 0.037(1) 0.065(1) 0.052(1) 0.0023(9) -0.002(1) 0.001(1)
O(2) 0.046(1) 0.066(1) 0.098(2) -0.001(1) -0.003(2) 0.021(1)
O(3) 0.055(1) 0.067(1) 0.073(2) -0.009(1) -0.006(1) 0.026(1)
N(1) 0.037(1) 0.049(1) 0.039(1) -0.001(1) 0.0032(9) 0.000(1)
C(1) 0.087(3) 0.076(2) 0.103(3) -0.012(2) -0.001(3) 0.027(3)
C(2) 0.062(2) 0.076(2) 0.080(3) 0.001(2) -0.010(2) 0.030(2)
C(3) 0.045(1) 0.047(1) 0.047(2) 0.001(1) 0.000(2) -0.011(1)
C(4) 0.049(2) 0.058(1) 0.043(2) 0.003(1) -0.003(1) -0.014(1)
C(5) 0.055(2) 0.060(2) 0.044(2) 0.006(1) 0.003(2) -0.001(1)
C(6) 0.037(2) 0.055(1) 0.041(2) 0.004(1) 0.006(1) 0.005(1)
C(7) 0.052(2) 0.059(2) 0.049(2) -0.003(2) 0.006(2) 0.011(2)
C(8) 0.078(2) 0.090(2) 0.053(2) -0.017(2) 0.028(2) -0.004(2)
C(9) 0.060(2) 0.184(6) 0.145(5) 0.006(3) 0.047(3) 0.025(5)
C(10) 0.151(5) 0.114(3) 0.104(4) -0.022(3) 0.039(3) 0.058(3)
C(11) 0.042(1) 0.052(2) 0.040(2) -0.010(1) 0.007(1) -0.004(1)
C(12) 0.039(2) 0.098(2) 0.052(2) -0.014(2) 0.005(2) -0.015(2)
C(13) 0.045(2) 0.050(1) 0.034(1) 0.000(1) -0.001(1) 0.001(1)
C(14) 0.042(2) 0.045(1) 0.038(2) -0.001(1) 0.001(1) 0.000(1)
C(15) 0.043(2) 0.061(2) 0.049(2) 0.007(1) 0.008(1) 0.007(2)
C(16) 0.049(2) 0.062(1) 0.049(2) 0.007(1) 0.006(1) 0.002(1)
C(17) 0.063(2) 0.051(1) 0.052(2) 0.012(2) 0.007(1) -0.011(1)
C(18) 0.058(2) 0.049(1) 0.056(2) 0.002(1) 0.007(1) -0.004(1)
C(19) 0.129(3) 0.038(2) 0.170(4) 0.005(2) 0.102(2) 0.011(2)
C(20) 0.39(1) 0.091(3) 0.151(6) -0.079(5) 0.066(8) -0.025(3)
C(21) 0.299(7) 0.247(5) 0.381(7) -0.161(5) -0.264(5) 0.261(4)
C(22) 0.089(2) 0.098(2) 0.065(2) 0.041(2) 0.049(2) 0.030(2)
C(23) 0.124(4) 0.230(6) 0.073(3) -0.012(4) 0.038(3) -0.076(3)
C(24) 0.082(2) 0.170(5) 0.088(3) 0.004(3) 0.033(3) 0.005(4)
C(25) 0.055(2) 0.048(1) 0.043(2) 0.007(1) 0.012(1) 0.002(1)
C(26) 0.073(2) 0.058(2) 0.081(3) -0.012(2) 0.012(2) -0.002(2)
C(27) 0.072(3) 0.070(2) 0.053(2) 0.019(2) -0.004(2) 0.012(2)

loop_
_atom_type_symbol
_atom_type_oxidation_number
_atom_type_number_in_cell
_atom_type_scat_dispersion_real
_atom_type_scat_dispersion_imag
_atom_type_scat_source
C 0 108 0.002 0.002
;International Tables for Crystallography
(1992, Vol. C, Tables 4.2.6.8 and 6.1.1.1)
;
N 0 4 0.004 0.003
;International Tables for Crystallography
(1992, Vol. C, Tables 4.2.6.8 and 6.1.1.1)
;
O 0 12 0.008 0.006
;International Tables for Crystallography
(1992, Vol. C, Tables 4.2.6.8 and 6.1.1.1)
;
H 0 188 0.000 0.000
;International Tables for Crystallography
(1992, Vol. C, Table 6.1.1.2)
;

loop_
_geom_angle_atom_site_label_1
_geom_angle_atom_site_label_2
_geom_angle_atom_site_label_3
_geom_angle
_geom_angle_publ_flag
N(1) O(1) H(1) 83.3 no
C(2) O(3) C(3) 119.9(4) yes
O(1) N(1) C(6) 105.4(3) yes
O(1) N(1) C(11) 104.3(3) yes
C(6) N(1) C(11) 114.3(3) yes
C(2) C(1) H(2) 109.5 no
C(2) C(1) H(3) 109.5 no
C(2) C(1) H(4) 109.5 no
H(2) C(1) H(3) 109.5 no
H(2) C(1) H(4) 109.5 no
H(3) C(1) H(4) 109.5 no
O(3) C(2) C(1) 107.9(4) yes
O(3) C(2) H(5) 109.9 no
O(3) C(2) H(6) 109.9 no
C(1) C(2) H(5) 109.9 no
C(1) C(2) H(6) 109.9 no
H(5) C(2) H(6) 109.5 no
O(2) C(3) O(3) 122.9(4) yes
O(2) C(3) C(4) 125.6(4) yes
O(3) C(3) C(4) 111.5(3) yes
C(3) C(4) C(5) 116.5(4) yes
C(3) C(4) H(7) 107.7 no
C(3) C(4) H(8) 107.7 no
C(5) C(4) H(7) 107.7 no
C(5) C(4) H(8) 107.7 no
H(7) C(4) H(8) 109.5 no
C(4) C(5) C(6) 115.9(4) yes
C(4) C(5) H(9) 107.8 no
C(4) C(5) H(10) 107.8 no
C(6) C(5) H(9) 107.8 no
C(6) C(5) H(10) 107.8 no
H(9) C(5) H(10) 109.5 no
N(1) C(6) C(5) 109.2(3) yes
N(1) C(6) C(7) 114.5(3) yes
N(1) C(6) H(11) 107.1 no
C(5) C(6) C(7) 111.5(4) yes
C(5) C(6) H(11) 107.1 no
C(7) C(6) H(11) 107.1 no
C(6) C(7) C(8) 116.9(4) yes
C(6) C(7) H(12) 107.6 no
C(6) C(7) H(13) 107.6 no
C(8) C(7) H(12) 107.6 no
C(8) C(7) H(13) 107.6 no
H(12) C(7) H(13) 109.5 no
C(7) C(8) C(9) 111.5(5) yes
C(7) C(8) C(10) 110.3(5) yes
C(7) C(8) H(14) 108.0 no
C(9) C(8) C(10) 111.0(6) yes
C(9) C(8) H(14) 108.0 no
C(10) C(8) H(14) 108.0 no
C(8) C(9) H(15) 109.5 no
C(8) C(9) H(16) 109.5 no
C(8) C(9) H(17) 109.5 no
H(15) C(9) H(16) 109.5 no
H(15) C(9) H(17) 109.5 no
H(16) C(9) H(17) 109.5 no
C(8) C(10) H(18) 109.5 no
C(8) C(10) H(19) 109.5 no
C(8) C(10) H(20) 109.5 no
H(18) C(10) H(19) 109.5 no
H(18) C(10) H(20) 109.5 no
H(19) C(10) H(20) 109.5 no
N(1) C(11) C(12) 111.1(3) yes
N(1) C(11) C(13) 111.9(3) yes
N(1) C(11) H(21) 107.3 no
C(12) C(11) C(13) 111.5(4) yes
C(12) C(11) H(21) 107.3 no
C(13) C(11) H(21) 107.3 no
C(11) C(12) H(22) 109.5 no
C(11) C(12) H(23) 109.5 no
C(11) C(12) H(24) 109.5 no
H(22) C(12) H(23) 109.5 no
H(22) C(12) H(24) 109.5 no
H(23) C(12) H(24) 109.5 no
C(11) C(13) C(14) 122.2(4) yes
C(11) C(13) C(18) 118.9(4) yes
C(14) C(13) C(18) 118.8(4) yes
C(13) C(14) C(15) 119.2(4) yes
C(13) C(14) C(25) 124.4(4) yes
C(15) C(14) C(25) 116.5(4) yes
C(14) C(15) C(16) 123.0(4) yes
C(14) C(15) H(25) 118.5 no
C(16) C(15) H(25) 118.5 no
C(15) C(16) C(17) 117.4(4) yes
C(15) C(16) C(22) 121.5(4) yes
C(17) C(16) C(22) 121.0(4) yes
C(16) C(17) C(18) 122.6(4) yes
C(16) C(17) H(26) 118.7 no
C(18) C(17) H(26) 118.7 no
C(13) C(18) C(17) 119.0(4) yes
C(13) C(18) C(19) 123.1(4) yes
C(17) C(18) C(19) 117.9(4) yes
C(18) C(19) C(20) 108.2(6) yes
C(18) C(19) C(21) 116.3(6) yes
C(18) C(19) H(27) 109.3 no
C(20) C(19) C(21) 104.3(9) yes
C(20) C(19) H(27) 109.3 no
C(21) C(19) H(27) 109.3 no
C(19) C(20) H(28) 109.5 no
C(19) C(20) H(29) 109.5 no
C(19) C(20) H(30) 109.5 no
H(28) C(20) H(29) 109.5 no
H(28) C(20) H(30) 109.5 no
H(29) C(20) H(30) 109.5 no
C(19) C(21) H(31) 109.5 no
C(19) C(21) H(32) 109.5 no
C(19) C(21) H(33) 109.5 no
H(31) C(21) H(32) 109.5 no
H(31) C(21) H(33) 109.5 no
H(32) C(21) H(33) 109.5 no
C(16) C(22) C(23) 113.7(5) yes
C(16) C(22) C(24) 112.0(5) yes
C(16) C(22) H(34) 106.8 no
C(23) C(22) C(24) 110.4(6) yes
C(23) C(22) H(34) 106.8 no
C(24) C(22) H(34) 106.8 no
C(22) C(23) H(35) 109.5 no
C(22) C(23) H(36) 109.5 no
C(22) C(23) H(37) 109.5 no
H(35) C(23) H(36) 109.5 no
H(35) C(23) H(37) 109.5 no
H(36) C(23) H(37) 109.5 no
C(22) C(24) H(38) 109.5 no
C(22) C(24) H(39) 109.5 no
C(22) C(24) H(40) 109.5 no
H(38) C(24) H(39) 109.5 no
H(38) C(24) H(40) 109.5 no
H(39) C(24) H(40) 109.5 no
C(14) C(25) C(26) 112.0(4) yes
C(14) C(25) C(27) 111.3(4) yes
C(14) C(25) H(41) 107.6 no
C(26) C(25) C(27) 110.5(4) yes
C(26) C(25) H(41) 107.6 no
C(27) C(25) H(41) 107.6 no
C(25) C(26) H(42) 109.5 no
C(25) C(26) H(43) 109.5 no
C(25) C(26) H(44) 109.5 no
H(42) C(26) H(43) 109.5 no
H(42) C(26) H(44) 109.5 no
H(43) C(26) H(44) 109.5 no
C(25) C(27) H(45) 109.5 no
C(25) C(27) H(46) 109.5 no
C(25) C(27) H(47) 109.5 no
H(45) C(27) H(46) 109.5 no
H(45) C(27) H(47) 109.5 no
H(46) C(27) H(47) 109.5 no

loop_
_geom_bond_atom_site_label_1
_geom_bond_atom_site_label_2
_geom_bond_distance
_geom_bond_publ_flag
O(1) N(1) 1.477(4) yes
O(1) H(1) 1.03 no
O(2) C(3) 1.212(5) yes
O(3) C(2) 1.428(6) yes
O(3) C(3) 1.327(5) yes
N(1) C(6) 1.484(5) yes
N(1) C(11) 1.485(5) yes
C(1) C(2) 1.485(8) yes
C(1) H(2) 0.95 no
C(1) H(3) 0.95 no
C(1) H(4) 0.95 no
C(2) H(5) 0.95 no
C(2) H(6) 0.95 no
C(3) C(4) 1.487(6) yes
C(4) C(5) 1.513(6) yes
C(4) H(7) 0.95 no
C(4) H(8) 0.95 no
C(5) C(6) 1.527(6) yes
C(5) H(9) 0.95 no
C(5) H(10) 0.95 no
C(6) C(7) 1.538(6) yes
C(6) H(11) 0.95 no
C(7) C(8) 1.529(7) yes
C(7) H(12) 0.95 no
C(7) H(13) 0.95 no
C(8) C(9) 1.490(9) yes
C(8) C(10) 1.521(9) yes
C(8) H(14) 0.95 no
C(9) H(15) 0.95 no
C(9) H(16) 0.95 no
C(9) H(17) 0.95 no
C(10) H(18) 0.95 no
C(10) H(19) 0.95 no
C(10) H(20) 0.95 no
C(11) C(12) 1.548(6) yes
C(11) C(13) 1.534(6) yes
C(11) H(21) 0.95 no
C(12) H(22) 0.95 no
C(12) H(23) 0.95 no
C(12) H(24) 0.95 no
C(13) C(14) 1.412(6) yes
C(13) C(18) 1.416(6) yes
C(14) C(15) 1.397(6) yes
C(14) C(25) 1.527(6) yes
C(15) C(16) 1.366(6) yes
C(15) H(25) 0.95 no
C(16) C(17) 1.396(6) yes
C(16) C(22) 1.534(7) yes
C(17) C(18) 1.390(7) yes
C(17) H(26) 0.95 no
C(18) C(19) 1.542(7) yes
C(19) C(20) 1.60(1) yes
C(19) C(21) 1.38(1) yes
C(19) H(27) 0.95 no
C(20) H(28) 0.95 no
C(20) H(29) 0.95 no
C(20) H(30) 0.95 no
C(21) H(31) 0.95 no
C(21) H(32) 0.95 no
C(21) H(33) 0.95 no
C(22) C(23) 1.48(1) yes
C(22) C(24) 1.49(1) yes
C(22) H(34) 0.95 no
C(23) H(35) 0.95 no
C(23) H(36) 0.95 no
C(23) H(37) 0.95 no
C(24) H(38) 0.95 no
C(24) H(39) 0.95 no
C(24) H(40) 0.95 no
C(25) C(26) 1.525(7) yes
C(25) C(27) 1.540(7) yes
C(25) H(41) 0.95 no
C(26) H(42) 0.95 no
C(26) H(43) 0.95 no
C(26) H(44) 0.95 no
C(27) H(45) 0.95 no
C(27) H(46) 0.95 no
C(27) H(47) 0.95 no
H(2) H(3) 1.55 no
H(2) H(4) 1.55 no
H(3) H(4) 1.55 no
H(5) H(6) 1.55 no
H(7) H(8) 1.55 no
H(9) H(10) 1.55 no
H(12) H(13) 1.55 no
H(15) H(16) 1.55 no
H(15) H(17) 1.55 no
H(16) H(17) 1.55 no
H(18) H(19) 1.55 no
H(18) H(20) 1.55 no
H(19) H(20) 1.55 no
H(22) H(23) 1.55 no
H(22) H(24) 1.55 no
H(23) H(24) 1.55 no
H(28) H(29) 1.55 no
H(28) H(30) 1.55 no
H(29) H(30) 1.55 no
H(31) H(32) 1.55 no
H(31) H(33) 1.55 no
H(32) H(33) 1.55 no
H(35) H(36) 1.55 no
H(35) H(37) 1.55 no
H(36) H(37) 1.55 no
H(38) H(39) 1.55 no
H(38) H(40) 1.55 no
H(39) H(40) 1.55 no
H(42) H(43) 1.55 no
H(42) H(44) 1.55 no
H(43) H(44) 1.55 no
H(45) H(46) 1.55 no
H(45) H(47) 1.55 no
H(46) H(47) 1.55 no

loop_
_geom_contact_atom_site_label_1
_geom_contact_atom_site_label_2
_geom_contact_distance
_geom_contact_site_symmetry_2
_geom_contact_publ_flag
O(1) O(2) 2.964(4) 4_565 no
O(1) C(2) 3.477(6) 4_565 no
